data_7704733
loop_
_publ_author_name
'Huse, Kevin'
'Weinert, Hanns'
'W\"olper, Christoph'
'Schulz, Stephan'

_publ_section_title
;
 Electronic effect of a perfluorinated \b-diketiminate ligand on the
 bonding nature of copper carbonyl complexes.
;
_journal_issue 28
_journal_name_full 'Dalton transactions (Cambridge, England : 2003)'
_journal_page_first 9773
_journal_page_last 9780
_journal_paper_doi 10.1039/d0dt01943g
_journal_volume 49
_journal_year 2020
_chemical_formula_sum 'C19 H6 Al F17 N2'
_chemical_formula_weight 612.24
_space_group_crystal_system triclinic
_space_group_IT_number 2
_space_group_name_Hall '-P 1'
_space_group_name_H-M_alt 'P -1'
_atom_sites_solution_hydrogens geom
_atom_sites_solution_primary direct
_atom_sites_solution_secondary difmap
_audit_creation_method SHELXL-2017/1
_audit_update_record
;
2020-04-01 deposited with the CCDC.	2020-06-30 downloaded from the CCDC.
;
_cell_angle_alpha 99.422(4)
_cell_angle_beta 97.124(4)
_cell_angle_gamma 100.173(4)
_cell_formula_units_Z 2
_cell_length_a 6.5791(5)
_cell_length_b 11.1704(9)
_cell_length_c 14.9997(12)
_cell_measurement_reflns_used 9940
_cell_measurement_temperature 103(2)
_cell_measurement_theta_max 80.95
_cell_measurement_theta_min 3.02
_cell_volume 1057.02(15)
_computing_cell_refinement 'Bruker APEX3(v2017.3-0)'
_computing_data_collection 'Bruker APEX3(v2017.3-0)'
_computing_data_reduction 'Bruker APEX3(v2017.3-0)'
_computing_molecular_graphics 'ORTEP/PLATON (Spek)'
_computing_publication_material 'BRUKER AXS SHELXTL (c) 2008 / Vers. 2008/4'
_computing_structure_refinement 'SHELXL-2017/1 (Sheldrick, 2017)'
_computing_structure_solution 'Bruker APEX3(v2017.3-0)'
_diffrn_ambient_temperature 103(2)
_diffrn_detector_area_resol_mean 7.3910
_diffrn_measured_fraction_theta_full 1.000
_diffrn_measured_fraction_theta_max 0.979
_diffrn_measurement_device_type 'Bruker D8 Venture (Photon II detector)'
_diffrn_measurement_method 'Data collection strategy APEX 3/Queen'
_diffrn_radiation_monochromator 'multilayer mirror'
_diffrn_radiation_type CuK\a
_diffrn_radiation_wavelength 1.54178
_diffrn_reflns_av_R_equivalents 0.0745
_diffrn_reflns_av_unetI/netI 0.0198
_diffrn_reflns_Laue_measured_fraction_full 1.000
_diffrn_reflns_Laue_measured_fraction_max 0.979
_diffrn_reflns_limit_h_max 8
_diffrn_reflns_limit_h_min -8
_diffrn_reflns_limit_k_max 14
_diffrn_reflns_limit_k_min -14
_diffrn_reflns_limit_l_max 19
_diffrn_reflns_limit_l_min 0
_diffrn_reflns_number 128705
_diffrn_reflns_point_group_measured_fraction_full 1.000
_diffrn_reflns_point_group_measured_fraction_max 0.979
_diffrn_reflns_theta_full 67.679
_diffrn_reflns_theta_max 81.335
_diffrn_reflns_theta_min 3.024
_diffrn_source 'micro-focus sealed tube'
_diffrn_source_type 'INCOATEC I\mS 3.0'
_exptl_absorpt_coefficient_mu 2.411
_exptl_absorpt_correction_T_max 0.75
_exptl_absorpt_correction_T_min 0.55
_exptl_absorpt_correction_type multi-scan
_exptl_absorpt_process_details
; 
 TWINABS
 R.H. Blessing, Acta Cryst. (1995) A51 33-38 
;
_exptl_crystal_colour yellow
_exptl_crystal_density_diffrn 1.924
_exptl_crystal_description needle
_exptl_crystal_F_000 600
_exptl_crystal_size_max 0.272
_exptl_crystal_size_mid 0.051
_exptl_crystal_size_min 0.041
_refine_diff_density_max 0.451
_refine_diff_density_min -0.353
_refine_diff_density_rms 0.075
_refine_ls_extinction_method none
_refine_ls_goodness_of_fit_ref 1.106
_refine_ls_hydrogen_treatment constr
_refine_ls_matrix_type full
_refine_ls_number_parameters 354
_refine_ls_number_reflns 4574
_refine_ls_number_restraints 0
_refine_ls_restrained_S_all 1.106
_refine_ls_R_factor_all 0.0494
_refine_ls_R_factor_gt 0.0461
_refine_ls_shift/su_max 0.000
_refine_ls_shift/su_mean 0.000
_refine_ls_structure_factor_coef Fsqd
_refine_ls_weighting_details 'w=1/[\s^2^(Fo^2^)+(0.0617P)^2^+1.2081P] where P=(Fo^2^+2Fc^2^)/3'
_refine_ls_weighting_scheme calc
_refine_ls_wR_factor_gt 0.1244
_refine_ls_wR_factor_ref 0.1278
_reflns_Friedel_coverage 0.000
_reflns_number_gt 4194
_reflns_number_total 4574
_reflns_threshold_expression 'I > 2\s(I)'
_cod_data_source_file d0dt01943g2.cif
_cod_data_source_block kh_v104_tw4
_cod_depositor_comments
;
The following automatic conversions were performed:

data item '_atom_sites_solution_secondary' value 'diffmap' was
changed to 'difmap'.

Automatic conversion script
Id: cif_fix_values 7556 2019-12-06 15:28:31Z antanas 

 Adding full bibliography for 7704732--7704736.cif.
;
_cod_database_code 7704733
_shelx_shelxl_version_number 2017/1
_shelx_space_group_comment
;
The symmetry employed for this shelxl refinement is uniquely defined
by the following loop, which should always be used as a source of
symmetry information in preference to the above space-group names.
They are only intended as comments.
;
_shelx_estimated_absorpt_t_min 0.560
_shelx_estimated_absorpt_t_max 0.908

loop_
_space_group_symop_operation_xyz
'x, y, z'
'-x, -y, -z'

loop_
_atom_site_label
_atom_site_type_symbol
_atom_site_fract_x
_atom_site_fract_y
_atom_site_fract_z
_atom_site_U_iso_or_equiv
_atom_site_adp_type
_atom_site_occupancy
_atom_site_site_symmetry_order
_atom_site_calc_flag
_atom_site_refinement_flags_posn
_atom_site_refinement_flags_adp
_atom_site_refinement_flags_occupancy
_atom_site_disorder_assembly
_atom_site_disorder_group
Al1 Al 0.99154(10) 0.12920(6) 0.17684(4) 0.02311(16) Uani 1 1 d . . . . .
F1 F 1.2897(2) 0.56849(12) 0.23763(10) 0.0316(3) Uani 1 1 d . . . . .
F2 F 1.0113(2) 0.53809(12) 0.13921(10) 0.0317(3) Uani 1 1 d . . . . .
F3 F 0.9992(2) 0.59529(13) 0.28250(11) 0.0363(3) Uani 1 1 d . . . . .
F4 F 1.2357(2) 0.46610(12) 0.38123(9) 0.0332(3) Uani 1 1 d . . . . .
F5 F 1.2899(2) 0.31163(14) 0.49196(10) 0.0355(3) Uani 1 1 d . . . . .
F6 F 1.0137(2) 0.17904(13) 0.49397(9) 0.0321(3) Uani 1 1 d . . . . .
F7 F 0.9973(3) 0.37040(14) 0.50303(10) 0.0382(3) Uani 1 1 d . . . . .
F8 F 0.9737(2) 0.20462(13) -0.01168(9) 0.0303(3) Uani 1 1 d . . . . .
F9 F 0.6779(2) 0.20926(13) -0.15252(9) 0.0342(3) Uani 1 1 d . . . . .
F10 F 0.3462(2) 0.31718(13) -0.12048(10) 0.0361(3) Uani 1 1 d . . . . .
F11 F 0.3099(2) 0.41552(13) 0.05331(10) 0.0339(3) Uani 1 1 d . . . . .
F12 F 0.6068(2) 0.41237(13) 0.19399(9) 0.0305(3) Uani 1 1 d . . . . .
F13 F 0.9755(2) -0.09009(12) 0.28010(9) 0.0300(3) Uani 1 1 d . . . . .
F14 F 0.6820(2) -0.26592(12) 0.32034(9) 0.0317(3) Uani 1 1 d . . . . .
F15 F 0.3473(2) -0.20110(14) 0.39253(10) 0.0378(3) Uani 1 1 d . . . . .
F16 F 0.3084(2) 0.03997(14) 0.42281(10) 0.0349(3) Uani 1 1 d . . . . .
F17 F 0.6061(2) 0.21610(13) 0.38561(10) 0.0326(3) Uani 1 1 d . . . . .
N1 N 0.9457(3) 0.29479(16) 0.16794(12) 0.0232(4) Uani 1 1 d . . . . .
N2 N 0.9461(3) 0.15681(17) 0.30439(12) 0.0241(4) Uani 1 1 d . . . . .
C1 C 1.0405(3) 0.3888(2) 0.23536(15) 0.0254(4) Uani 1 1 d . . . . .
C2 C 1.1138(4) 0.3681(2) 0.32192(15) 0.0268(5) Uani 1 1 d . . . . .
C3 C 1.0412(3) 0.2639(2) 0.35868(15) 0.0250(4) Uani 1 1 d . . . . .
C4 C 1.0836(4) 0.5253(2) 0.22341(16) 0.0279(5) Uani 1 1 d . . . . .
C5 C 1.0840(4) 0.2820(2) 0.46344(15) 0.0277(5) Uani 1 1 d . . . . .
C6 C 0.7990(3) 0.31006(19) 0.09440(15) 0.0231(4) Uani 1 1 d . . . . .
C7 C 0.8113(3) 0.2585(2) 0.00511(15) 0.0254(4) Uani 1 1 d . . . . .
C8 C 0.6609(4) 0.2598(2) -0.06737(15) 0.0273(5) Uani 1 1 d . . . . .
C9 C 0.4920(4) 0.3135(2) -0.05114(16) 0.0275(5) Uani 1 1 d . . . . .
C10 C 0.4744(3) 0.3642(2) 0.03726(17) 0.0278(5) Uani 1 1 d . . . . .
C11 C 0.6270(3) 0.3630(2) 0.10895(15) 0.0248(4) Uani 1 1 d . . . . .
C12 C 0.8001(3) 0.0675(2) 0.33341(14) 0.0241(4) Uani 1 1 d . . . . .
C13 C 0.8129(3) -0.0571(2) 0.31661(14) 0.0251(4) Uani 1 1 d . . . . .
C14 C 0.6622(4) -0.1478(2) 0.33611(15) 0.0272(5) Uani 1 1 d . . . . .
C15 C 0.4920(4) -0.1153(2) 0.37203(15) 0.0286(5) Uani 1 1 d . . . . .
C16 C 0.4739(3) 0.0078(2) 0.38795(15) 0.0290(5) Uani 1 1 d . . . . .
C17 C 0.6264(4) 0.0976(2) 0.36921(15) 0.0264(4) Uani 1 1 d . . . . .
C18 C 1.2852(4) 0.1255(2) 0.17522(16) 0.0295(5) Uani 1 1 d . . . . .
H18A H 1.314363 0.048297 0.191848 0.044 Uiso 1 1 calc R U . . .
H18B H 1.371551 0.196237 0.219264 0.044 Uiso 1 1 calc R U . . .
H18C H 1.317878 0.130227 0.113739 0.044 Uiso 1 1 calc R U . . .
C19 C 0.7633(4) 0.0041(2) 0.10230(16) 0.0281(5) Uani 1 1 d . . . . .
H19A H 0.768502 0.005126 0.037411 0.042 Uiso 1 1 calc R U . . .
H19B H 0.629565 0.021996 0.117182 0.042 Uiso 1 1 calc R U . . .
H19C H 0.777018 -0.077745 0.114787 0.042 Uiso 1 1 calc R U . . .

loop_
_atom_site_aniso_label
_atom_site_aniso_U_11
_atom_site_aniso_U_22
_atom_site_aniso_U_33
_atom_site_aniso_U_23
_atom_site_aniso_U_13
_atom_site_aniso_U_12
Al1 0.0224(3) 0.0225(3) 0.0225(3) 0.0029(2) 0.0001(2) 0.0031(2)
F1 0.0234(7) 0.0283(7) 0.0384(7) 0.0058(6) -0.0026(5) -0.0017(5)
F2 0.0299(7) 0.0275(7) 0.0345(7) 0.0098(5) -0.0052(5) 0.0011(5)
F3 0.0376(8) 0.0267(7) 0.0421(8) -0.0004(6) 0.0059(6) 0.0065(6)
F4 0.0358(7) 0.0275(7) 0.0281(7) -0.0003(5) -0.0063(5) -0.0022(6)
F5 0.0283(7) 0.0435(8) 0.0293(7) 0.0058(6) -0.0060(5) 0.0010(6)
F6 0.0339(7) 0.0368(7) 0.0231(6) 0.0076(5) -0.0008(5) 0.0026(6)
F7 0.0464(9) 0.0397(8) 0.0274(7) -0.0016(6) 0.0037(6) 0.0143(7)
F8 0.0290(7) 0.0325(7) 0.0286(7) 0.0025(5) 0.0035(5) 0.0075(5)
F9 0.0433(8) 0.0331(7) 0.0224(6) 0.0032(5) -0.0003(6) 0.0036(6)
F10 0.0340(8) 0.0357(7) 0.0343(7) 0.0095(6) -0.0117(6) 0.0045(6)
F11 0.0236(7) 0.0329(7) 0.0441(8) 0.0073(6) -0.0004(6) 0.0069(5)
F12 0.0297(7) 0.0324(7) 0.0281(7) 0.0023(5) 0.0038(5) 0.0065(5)
F13 0.0270(7) 0.0295(7) 0.0330(7) 0.0054(5) 0.0034(5) 0.0058(5)
F14 0.0358(7) 0.0242(6) 0.0323(7) 0.0045(5) 0.0011(6) 0.0020(5)
F15 0.0319(8) 0.0390(8) 0.0370(8) 0.0057(6) 0.0048(6) -0.0057(6)
F16 0.0230(7) 0.0474(8) 0.0330(7) 0.0034(6) 0.0041(5) 0.0072(6)
F17 0.0321(7) 0.0318(7) 0.0344(7) 0.0045(6) 0.0038(6) 0.0102(6)
N1 0.0217(9) 0.0226(8) 0.0236(9) 0.0038(7) -0.0004(7) 0.0037(7)
N2 0.0238(9) 0.0248(9) 0.0230(9) 0.0047(7) 0.0008(7) 0.0049(7)
C1 0.0208(10) 0.0263(10) 0.0274(11) 0.0030(8) 0.0017(8) 0.0034(8)
C2 0.0274(11) 0.0244(10) 0.0238(10) -0.0010(8) -0.0017(8) 0.0016(8)
C3 0.0216(10) 0.0289(11) 0.0218(10) 0.0024(8) -0.0022(8) 0.0043(8)
C4 0.0244(11) 0.0261(11) 0.0289(11) 0.0010(8) -0.0020(8) 0.0018(8)
C5 0.0272(11) 0.0322(11) 0.0206(10) 0.0021(8) -0.0016(8) 0.0043(9)
C6 0.0220(10) 0.0204(9) 0.0244(10) 0.0044(8) -0.0010(8) 0.0009(8)
C7 0.0243(10) 0.0235(10) 0.0277(11) 0.0054(8) 0.0017(8) 0.0043(8)
C8 0.0317(12) 0.0242(10) 0.0223(10) 0.0048(8) -0.0003(8) -0.0011(8)
C9 0.0248(11) 0.0249(10) 0.0294(11) 0.0085(8) -0.0057(8) -0.0008(8)
C10 0.0211(10) 0.0240(10) 0.0369(12) 0.0081(9) 0.0005(9) 0.0012(8)
C11 0.0247(11) 0.0211(10) 0.0259(10) 0.0035(8) 0.0006(8) 0.0007(8)
C12 0.0231(10) 0.0279(11) 0.0195(9) 0.0045(8) -0.0010(8) 0.0034(8)
C13 0.0237(10) 0.0285(11) 0.0213(10) 0.0029(8) -0.0011(8) 0.0055(8)
C14 0.0287(11) 0.0266(11) 0.0229(10) 0.0041(8) -0.0039(8) 0.0028(8)
C15 0.0238(11) 0.0353(12) 0.0225(10) 0.0069(9) -0.0020(8) -0.0025(9)
C16 0.0224(10) 0.0402(13) 0.0223(10) 0.0036(9) 0.0002(8) 0.0056(9)
C17 0.0261(11) 0.0278(11) 0.0228(10) 0.0016(8) -0.0022(8) 0.0061(8)
C18 0.0270(11) 0.0304(11) 0.0305(11) 0.0068(9) 0.0018(9) 0.0052(9)
C19 0.0262(11) 0.0258(11) 0.0291(11) 0.0027(8) -0.0009(8) 0.0028(8)

loop_
_atom_type_symbol
_atom_type_description
_atom_type_scat_dispersion_real
_atom_type_scat_dispersion_imag
_atom_type_scat_source
C C 0.0181 0.0091 'International Tables Vol C Tables 4.2.6.8 and 6.1.1.4'
H H 0.0000 0.0000 'International Tables Vol C Tables 4.2.6.8 and 6.1.1.4'
N N 0.0311 0.0180 'International Tables Vol C Tables 4.2.6.8 and 6.1.1.4'
F F 0.0727 0.0534 'International Tables Vol C Tables 4.2.6.8 and 6.1.1.4'
Al Al 0.2130 0.2455 'International Tables Vol C Tables 4.2.6.8 and 6.1.1.4'

loop_
_geom_angle_atom_site_label_1
_geom_angle_atom_site_label_2
_geom_angle_atom_site_label_3
_geom_angle
_geom_angle_site_symmetry_1
_geom_angle_site_symmetry_3
_geom_angle_publ_flag
C18 Al1 C19 123.74(10) . . ?
C18 Al1 N1 109.30(9) . . ?
C19 Al1 N1 110.45(9) . . ?
C18 Al1 N2 108.23(9) . . ?
C19 Al1 N2 110.04(9) . . ?
N1 Al1 N2 89.80(8) . . ?
C1 N1 C6 122.08(18) . . ?
C1 N1 Al1 118.41(15) . . ?
C6 N1 Al1 119.27(14) . . ?
C3 N2 C12 122.48(19) . . ?
C3 N2 Al1 118.28(15) . . ?
C12 N2 Al1 119.00(14) . . ?
N1 C1 C2 121.0(2) . . ?
N1 C1 C4 123.4(2) . . ?
C2 C1 C4 115.58(19) . . ?
F4 C2 C1 116.6(2) . . ?
F4 C2 C3 116.34(19) . . ?
C1 C2 C3 125.8(2) . . ?
N2 C3 C2 120.9(2) . . ?
N2 C3 C5 123.5(2) . . ?
C2 C3 C5 115.52(19) . . ?
F3 C4 F2 108.42(19) . . ?
F3 C4 F1 108.42(18) . . ?
F2 C4 F1 106.99(19) . . ?
F3 C4 C1 111.32(19) . . ?
F2 C4 C1 112.37(18) . . ?
F1 C4 C1 109.15(18) . . ?
F7 C5 F5 108.72(19) . . ?
F7 C5 F6 107.52(19) . . ?
F5 C5 F6 106.50(18) . . ?
F7 C5 C3 112.01(19) . . ?
F5 C5 C3 109.33(19) . . ?
F6 C5 C3 112.56(18) . . ?
C7 C6 C11 117.4(2) . . ?
C7 C6 N1 119.9(2) . . ?
C11 C6 N1 122.3(2) . . ?
F8 C7 C8 118.7(2) . . ?
F8 C7 C6 119.25(19) . . ?
C8 C7 C6 122.0(2) . . ?
F9 C8 C7 120.4(2) . . ?
F9 C8 C9 120.2(2) . . ?
C7 C8 C9 119.4(2) . . ?
F10 C9 C10 119.8(2) . . ?
F10 C9 C8 120.4(2) . . ?
C10 C9 C8 119.8(2) . . ?
F11 C10 C11 120.0(2) . . ?
F11 C10 C9 119.9(2) . . ?
C11 C10 C9 120.0(2) . . ?
F12 C11 C10 119.1(2) . . ?
F12 C11 C6 119.62(19) . . ?
C10 C11 C6 121.3(2) . . ?
C17 C12 C13 117.4(2) . . ?
C17 C12 N2 121.8(2) . . ?
C13 C12 N2 120.4(2) . . ?
F13 C13 C14 119.0(2) . . ?
F13 C13 C12 119.1(2) . . ?
C14 C13 C12 121.8(2) . . ?
F14 C14 C15 120.4(2) . . ?
F14 C14 C13 120.0(2) . . ?
C15 C14 C13 119.6(2) . . ?
F15 C15 C14 120.4(2) . . ?
F15 C15 C16 120.0(2) . . ?
C14 C15 C16 119.6(2) . . ?
F16 C16 C17 119.9(2) . . ?
F16 C16 C15 119.9(2) . . ?
C17 C16 C15 120.2(2) . . ?
F17 C17 C16 119.1(2) . . ?
F17 C17 C12 119.5(2) . . ?
C16 C17 C12 121.3(2) . . ?

loop_
_geom_bond_atom_site_label_1
_geom_bond_atom_site_label_2
_geom_bond_distance
_geom_bond_site_symmetry_2
_geom_bond_publ_flag
Al1 C18 1.943(2) . ?
Al1 C19 1.946(2) . ?
Al1 N1 1.9489(19) . ?
Al1 N2 1.956(2) . ?
F1 C4 1.334(3) . ?
F2 C4 1.333(3) . ?
F3 C4 1.324(3) . ?
F4 C2 1.351(2) . ?
F5 C5 1.334(3) . ?
F6 C5 1.335(3) . ?
F7 C5 1.321(3) . ?
F8 C7 1.346(3) . ?
F9 C8 1.336(3) . ?
F10 C9 1.336(2) . ?
F11 C10 1.340(3) . ?
F12 C11 1.337(3) . ?
F13 C13 1.341(3) . ?
F14 C14 1.335(3) . ?
F15 C15 1.329(3) . ?
F16 C16 1.344(3) . ?
F17 C17 1.340(3) . ?
N1 C1 1.334(3) . ?
N1 C6 1.426(3) . ?
N2 C3 1.333(3) . ?
N2 C12 1.420(3) . ?
C1 C2 1.398(3) . ?
C1 C4 1.545(3) . ?
C2 C3 1.402(3) . ?
C3 C5 1.535(3) . ?
C6 C7 1.387(3) . ?
C6 C11 1.390(3) . ?
C7 C8 1.380(3) . ?
C8 C9 1.382(3) . ?
C9 C10 1.381(4) . ?
C10 C11 1.381(3) . ?
C12 C17 1.391(3) . ?
C12 C13 1.392(3) . ?
C13 C14 1.381(3) . ?
C14 C15 1.381(3) . ?
C15 C16 1.386(4) . ?
C16 C17 1.377(3) . ?
